data_4122046
loop_
_publ_author_name
'Liedtke, Ren\'e'
'Scheidt, Felix'
'Ren, Jinjun'
'Schirmer, Birgitta'
'Cardenas, Allan Jay P.'
'Daniliuc, Constantin G.'
'Eckert, Hellmut'
'Warren, Timothy H.'
'Grimme, Stefan'
'Kehr, Gerald'
'Erker, Gerhard'

_publ_section_title
;
 Frustrated lewis pair modification by 1,1-carboboration: disclosure of a
 phosphine oxide triggered nitrogen monoxide addition to an intramolecular
 p/b frustrated lewis pair.
;
_journal_issue 25
_journal_name_full 'Journal of the American Chemical Society'
_journal_page_first 9014
_journal_page_last 9027
_journal_paper_doi 10.1021/ja5028293
_journal_volume 136
_journal_year 2014
_chemical_formula_sum 'C50 H47 B Cl2 F10 O P2 Si'
_chemical_formula_weight 1025.62
_chemical_name_systematic
; 
 ? 
;
_space_group_IT_number 14
_symmetry_cell_setting monoclinic
_symmetry_space_group_name_Hall '-P 2yn'
_symmetry_space_group_name_H-M 'P 1 21/n 1'
_atom_sites_solution_hydrogens geom
_atom_sites_solution_primary direct
_atom_sites_solution_secondary difmap
_audit_creation_method SHELXL-97
_cell_angle_alpha 90.00
_cell_angle_beta 115.9710(10)
_cell_angle_gamma 90.00
_cell_formula_units_Z 4
_cell_length_a 20.9782(2)
_cell_length_b 11.7319(2)
_cell_length_c 21.7537(3)
_cell_measurement_reflns_used 9362
_cell_measurement_temperature 223(2)
_cell_measurement_theta_max 28.28
_cell_measurement_theta_min 4.08
_cell_volume 4813.23(12)
_computing_cell_refinement 'Collect (Nonius B.V., 1998)'
_computing_data_collection 'Collect (Nonius B.V., 1998)'
_computing_data_reduction 'Denzo-SMN (Otwinowski & Minor, 1997)'
_computing_molecular_graphics 'XP (BrukerAXS, 2000)'
_computing_publication_material 'SHELXL-97 (Sheldrick, 1997)'
_computing_structure_refinement 'SHELXL-97 (Sheldrick, 1997)'
_computing_structure_solution 'SHELXS-97 (Sheldrick, 1990)'
_diffrn_ambient_temperature 223(2)
_diffrn_measured_fraction_theta_full 0.978
_diffrn_measured_fraction_theta_max 0.978
_diffrn_measurement_device_type 'Nonius KappaCCD APEXII'
_diffrn_measurement_method '\w and \f scans'
_diffrn_radiation_monochromator 'Montel mirror'
_diffrn_radiation_source 'rotating anode Nonius FR591'
_diffrn_radiation_type MoK\a
_diffrn_radiation_wavelength 0.71073
_diffrn_reflns_av_R_equivalents 0.053
_diffrn_reflns_av_sigmaI/netI 0.0483
_diffrn_reflns_limit_h_max 24
_diffrn_reflns_limit_h_min -24
_diffrn_reflns_limit_k_max 13
_diffrn_reflns_limit_k_min -13
_diffrn_reflns_limit_l_max 25
_diffrn_reflns_limit_l_min -25
_diffrn_reflns_number 28422
_diffrn_reflns_theta_full 25.00
_diffrn_reflns_theta_max 25.00
_diffrn_reflns_theta_min 4.09
_exptl_absorpt_coefficient_mu 0.303
_exptl_absorpt_correction_T_max 0.9940
_exptl_absorpt_correction_T_min 0.9336
_exptl_absorpt_correction_type multi-scan
_exptl_absorpt_process_details 'Denzo (Otwinowski, Borek, Majewski & Minor, 2003)'
_exptl_crystal_colour colourless
_exptl_crystal_density_diffrn 1.415
_exptl_crystal_density_method 'not measured'
_exptl_crystal_description needle
_exptl_crystal_F_000 2112
_exptl_crystal_size_max 0.23
_exptl_crystal_size_mid 0.05
_exptl_crystal_size_min 0.02
_refine_diff_density_max 0.477
_refine_diff_density_min -0.480
_refine_diff_density_rms 0.057
_refine_ls_extinction_method none
_refine_ls_goodness_of_fit_ref 1.119
_refine_ls_hydrogen_treatment constr
_refine_ls_matrix_type full
_refine_ls_number_parameters 613
_refine_ls_number_reflns 8283
_refine_ls_number_restraints 0
_refine_ls_restrained_S_all 1.119
_refine_ls_R_factor_all 0.0966
_refine_ls_R_factor_gt 0.0680
_refine_ls_shift/su_max 0.000
_refine_ls_shift/su_mean 0.000
_refine_ls_structure_factor_coef Fsqd
_refine_ls_weighting_details 'calc w=1/[\s^2^(Fo^2^)+(0.0282P)^2^+9.2197P] where P=(Fo^2^+2Fc^2^)/3'
_refine_ls_weighting_scheme calc
_refine_ls_wR_factor_gt 0.1360
_refine_ls_wR_factor_ref 0.1538
_reflns_number_gt 6144
_reflns_number_total 8283
_reflns_threshold_expression >2sigma(I)
_cod_data_source_file ja5028293_si_003.cif
_cod_data_source_block erk7083
_cod_depositor_comments 'Adding full bibliography for 4122035--4122048.cif.'
_cod_original_sg_symbol_H-M P21/n
_cod_database_code 4122046

loop_
_symmetry_equiv_pos_as_xyz
'x, y, z'
'-x+1/2, y+1/2, -z+1/2'
'-x, -y, -z'
'x-1/2, -y-1/2, z-1/2'

loop_
_atom_site_label
_atom_site_type_symbol
_atom_site_fract_x
_atom_site_fract_y
_atom_site_fract_z
_atom_site_U_iso_or_equiv
_atom_site_adp_type
_atom_site_occupancy
_atom_site_symmetry_multiplicity
_atom_site_calc_flag
_atom_site_refinement_flags
P2 P 0.61168(5) 0.03552(9) 0.42294(5) 0.0373(2) Uani 1 1 d .
P1 P 0.93300(5) -0.00070(9) 0.65643(5) 0.0379(2) Uani 1 1 d .
O1 O 0.59561(14) 0.1587(2) 0.42155(14) 0.0505(7) Uani 1 1 d .
C1 C 0.88030(18) 0.1052(3) 0.59620(18) 0.0379(9) Uani 1 1 d .
C2 C 0.82503(19) 0.0332(3) 0.56052(18) 0.0370(8) Uani 1 1 d .
C3 C 0.75622(19) 0.0704(3) 0.50201(19) 0.0409(9) Uani 1 1 d .
H3A H 0.7597 0.0603 0.4589 0.049 Uiso 1 1 calc R
H3B H 0.7487 0.1517 0.5070 0.049 Uiso 1 1 calc R
C4 C 0.69221(18) 0.0026(3) 0.49912(18) 0.0401(9) Uani 1 1 d .
H4A H 0.6851 0.0203 0.5397 0.048 Uiso 1 1 calc R
H4B H 0.7022 -0.0791 0.4998 0.048 Uiso 1 1 calc R
Si1 Si 0.89638(6) 0.25931(10) 0.58553(6) 0.0438(3) Uani 1 1 d .
C5 C 0.8789(3) 0.2847(4) 0.4951(2) 0.0676(13) Uani 1 1 d .
H5A H 0.8306 0.2623 0.4650 0.101 Uiso 1 1 calc R
H5B H 0.9117 0.2401 0.4845 0.101 Uiso 1 1 calc R
H5C H 0.8852 0.3650 0.4886 0.101 Uiso 1 1 calc R
C6 C 0.8377(3) 0.3480(4) 0.6096(3) 0.0664(13) Uani 1 1 d .
H6A H 0.8484 0.4279 0.6074 0.100 Uiso 1 1 calc R
H6B H 0.8454 0.3291 0.6557 0.100 Uiso 1 1 calc R
H6C H 0.7886 0.3334 0.5781 0.100 Uiso 1 1 calc R
C7 C 0.9914(2) 0.2920(4) 0.6409(2) 0.0639(13) Uani 1 1 d .
H7A H 1.0210 0.2471 0.6261 0.096 Uiso 1 1 calc R
H7B H 1.0026 0.2736 0.6880 0.096 Uiso 1 1 calc R
H7C H 1.0000 0.3724 0.6373 0.096 Uiso 1 1 calc R
C11 C 0.53523(18) -0.0497(3) 0.41567(19) 0.0395(9) Uani 1 1 d .
C12 C 0.4749(2) -0.0448(4) 0.3517(2) 0.0455(10) Uani 1 1 d .
C13 C 0.4146(2) -0.1064(4) 0.3427(2) 0.0527(11) Uani 1 1 d .
H13 H 0.3754 -0.1049 0.2995 0.063 Uiso 1 1 calc R
C14 C 0.4095(2) -0.1699(4) 0.3941(2) 0.0484(10) Uani 1 1 d .
C15 C 0.4692(2) -0.1725(4) 0.4567(2) 0.0473(10) Uani 1 1 d .
H15 H 0.4675 -0.2152 0.4925 0.057 Uiso 1 1 calc R
C16 C 0.53110(19) -0.1149(4) 0.46857(19) 0.0421(9) Uani 1 1 d .
C17 C 0.4705(2) 0.0246(4) 0.2918(2) 0.0606(12) Uani 1 1 d .
H17A H 0.4900 -0.0188 0.2661 0.091 Uiso 1 1 calc R
H17B H 0.4974 0.0945 0.3083 0.091 Uiso 1 1 calc R
H17C H 0.4213 0.0430 0.2626 0.091 Uiso 1 1 calc R
C18 C 0.3440(2) -0.2331(4) 0.3835(2) 0.0612(12) Uani 1 1 d .
H18A H 0.3027 -0.1882 0.3551 0.092 Uiso 1 1 calc R
H18B H 0.3438 -0.2472 0.4274 0.092 Uiso 1 1 calc R
H18C H 0.3427 -0.3052 0.3612 0.092 Uiso 1 1 calc R
C19 C 0.5898(2) -0.1277(4) 0.5395(2) 0.0559(12) Uani 1 1 d .
H19A H 0.5734 -0.1738 0.5668 0.084 Uiso 1 1 calc R
H19B H 0.6038 -0.0531 0.5603 0.084 Uiso 1 1 calc R
H19C H 0.6301 -0.1646 0.5372 0.084 Uiso 1 1 calc R
C21 C 0.63199(18) -0.0126(3) 0.35297(18) 0.0386(9) Uani 1 1 d .
C22 C 0.64411(19) 0.0666(4) 0.31095(19) 0.0440(10) Uani 1 1 d .
C23 C 0.6553(2) 0.0263(5) 0.2559(2) 0.0553(12) Uani 1 1 d .
H23 H 0.6623 0.0794 0.2270 0.066 Uiso 1 1 calc R
C24 C 0.6566(2) -0.0878(5) 0.2423(2) 0.0602(13) Uani 1 1 d .
C25 C 0.6461(2) -0.1637(4) 0.2849(2) 0.0573(12) Uani 1 1 d .
H25 H 0.6469 -0.2421 0.2761 0.069 Uiso 1 1 calc R
C26 C 0.6343(2) -0.1304(4) 0.3405(2) 0.0477(10) Uani 1 1 d .
C27 C 0.6468(2) 0.1942(4) 0.3210(2) 0.0592(12) Uani 1 1 d .
H27A H 0.6587 0.2307 0.2874 0.089 Uiso 1 1 calc R
H27B H 0.6825 0.2128 0.3666 0.089 Uiso 1 1 calc R
H27C H 0.6009 0.2212 0.3155 0.089 Uiso 1 1 calc R
C28 C 0.6693(3) -0.1289(6) 0.1830(3) 0.0880(18) Uani 1 1 d .
H28A H 0.7161 -0.1629 0.2001 0.132 Uiso 1 1 calc R
H28B H 0.6662 -0.0650 0.1535 0.132 Uiso 1 1 calc R
H28C H 0.6338 -0.1853 0.1573 0.132 Uiso 1 1 calc R
C29 C 0.6256(3) -0.2254(4) 0.3827(2) 0.0615(12) Uani 1 1 d .
H29A H 0.6485 -0.2044 0.4307 0.092 Uiso 1 1 calc R
H29B H 0.6472 -0.2943 0.3758 0.092 Uiso 1 1 calc R
H29C H 0.5755 -0.2386 0.3689 0.092 Uiso 1 1 calc R
C31 C 1.02070(19) -0.0130(3) 0.6596(2) 0.0417(9) Uani 1 1 d .
C32 C 1.0820(2) -0.0160(4) 0.7203(2) 0.0570(12) Uani 1 1 d .
H32 H 1.0791 -0.0147 0.7622 0.068 Uiso 1 1 calc R
C33 C 1.1471(2) -0.0206(5) 0.7199(3) 0.0726(15) Uani 1 1 d .
H33 H 1.1885 -0.0231 0.7614 0.087 Uiso 1 1 calc R
C34 C 1.1523(2) -0.0217(5) 0.6587(3) 0.0716(15) Uani 1 1 d .
H34 H 1.1970 -0.0230 0.6585 0.086 Uiso 1 1 calc R
C35 C 1.0924(2) -0.0210(5) 0.5990(2) 0.0674(14) Uani 1 1 d .
H35 H 1.0959 -0.0234 0.5574 0.081 Uiso 1 1 calc R
C36 C 1.0264(2) -0.0167(4) 0.5984(2) 0.0592(12) Uani 1 1 d .
H36 H 0.9853 -0.0162 0.5565 0.071 Uiso 1 1 calc R
C41 C 0.94745(18) 0.0218(3) 0.74381(19) 0.0388(9) Uani 1 1 d .
C42 C 0.9520(2) -0.0730(4) 0.7836(2) 0.0535(11) Uani 1 1 d .
H42 H 0.9487 -0.1468 0.7656 0.064 Uiso 1 1 calc R
C43 C 0.9614(3) -0.0582(5) 0.8499(2) 0.0702(14) Uani 1 1 d .
H43 H 0.9641 -0.1225 0.8768 0.084 Uiso 1 1 calc R
C44 C 0.9667(2) 0.0486(5) 0.8773(2) 0.0660(13) Uani 1 1 d .
H44 H 0.9723 0.0575 0.9223 0.079 Uiso 1 1 calc R
C45 C 0.9641(3) 0.1418(4) 0.8389(2) 0.0629(12) Uani 1 1 d .
H45 H 0.9693 0.2151 0.8580 0.076 Uiso 1 1 calc R
C46 C 0.9536(2) 0.1289(4) 0.7717(2) 0.0506(10) Uani 1 1 d .
H46 H 0.9507 0.1936 0.7452 0.061 Uiso 1 1 calc R
B1 B 0.8484(2) -0.0945(4) 0.5939(2) 0.0403(10) Uani 1 1 d .
C51 C 0.8735(2) -0.1842(3) 0.5530(2) 0.0428(9) Uani 1 1 d .
F52 F 0.95712(15) -0.2631(2) 0.65723(14) 0.0733(8) Uani 1 1 d .
C52 C 0.9268(2) -0.2635(4) 0.5883(2) 0.0547(11) Uani 1 1 d .
F53 F 0.99851(18) -0.4209(3) 0.59452(18) 0.0978(11) Uani 1 1 d .
C53 C 0.9483(3) -0.3452(4) 0.5572(3) 0.0675(14) Uani 1 1 d .
F54 F 0.93613(19) -0.4340(3) 0.45553(18) 0.0995(11) Uani 1 1 d .
C54 C 0.9168(3) -0.3534(4) 0.4872(3) 0.0671(14) Uani 1 1 d .
F55 F 0.83271(18) -0.2849(3) 0.38134(15) 0.0925(10) Uani 1 1 d .
C55 C 0.8646(3) -0.2780(4) 0.4496(2) 0.0615(12) Uani 1 1 d .
F56 F 0.79169(13) -0.1258(2) 0.44310(12) 0.0638(7) Uani 1 1 d .
C56 C 0.8444(2) -0.1959(4) 0.4832(2) 0.0504(10) Uani 1 1 d .
C61 C 0.80323(19) -0.1524(3) 0.63059(18) 0.0395(9) Uani 1 1 d .
F62 F 0.78915(13) 0.0261(2) 0.67350(13) 0.0613(7) Uani 1 1 d .
C62 C 0.7782(2) -0.0874(4) 0.6686(2) 0.0482(10) Uani 1 1 d .
F63 F 0.71908(15) -0.0642(3) 0.73818(16) 0.0911(10) Uani 1 1 d .
C63 C 0.7406(2) -0.1326(5) 0.7019(2) 0.0602(13) Uani 1 1 d .
F64 F 0.69001(16) -0.2885(3) 0.73012(16) 0.1014(12) Uani 1 1 d .
C64 C 0.7258(2) -0.2464(5) 0.6970(2) 0.0671(15) Uani 1 1 d .
F65 F 0.7328(2) -0.4247(3) 0.65436(18) 0.1071(12) Uani 1 1 d .
C65 C 0.7482(3) -0.3137(5) 0.6597(3) 0.0673(14) Uani 1 1 d .
F66 F 0.80387(16) -0.3419(2) 0.59143(16) 0.0793(9) Uani 1 1 d .
C66 C 0.7855(2) -0.2669(4) 0.6277(2) 0.0518(11) Uani 1 1 d .
C71 C 0.6467(4) -0.5611(6) 0.4333(4) 0.106(2) Uani 1 1 d .
H71A H 0.6485 -0.6432 0.4420 0.127 Uiso 1 1 calc R
H71B H 0.6030 -0.5454 0.3920 0.127 Uiso 1 1 calc R
Cl1 Cl 0.64324(11) -0.4905(2) 0.50091(9) 0.1223(7) Uani 1 1 d .
Cl2 Cl 0.71765(9) -0.52445(17) 0.41846(10) 0.1107(6) Uani 1 1 d .

loop_
_atom_site_aniso_label
_atom_site_aniso_U_11
_atom_site_aniso_U_22
_atom_site_aniso_U_33
_atom_site_aniso_U_23
_atom_site_aniso_U_13
_atom_site_aniso_U_12
P2 0.0357(5) 0.0401(6) 0.0316(5) 0.0005(4) 0.0104(4) 0.0045(4)
P1 0.0344(5) 0.0351(5) 0.0383(5) 0.0003(4) 0.0104(4) 0.0000(4)
O1 0.0560(16) 0.0437(17) 0.0498(17) 0.0015(13) 0.0213(14) 0.0104(14)
C1 0.0367(19) 0.037(2) 0.036(2) 0.0000(17) 0.0118(16) 0.0039(17)
C2 0.0381(19) 0.038(2) 0.0339(19) -0.0002(17) 0.0150(16) 0.0028(17)
C3 0.042(2) 0.035(2) 0.038(2) 0.0013(17) 0.0108(17) 0.0011(17)
C4 0.0359(19) 0.044(2) 0.035(2) -0.0002(18) 0.0109(16) 0.0037(18)
Si1 0.0488(6) 0.0354(6) 0.0412(6) 0.0034(5) 0.0141(5) -0.0034(5)
C5 0.091(4) 0.054(3) 0.057(3) 0.013(2) 0.031(3) -0.005(3)
C6 0.075(3) 0.044(3) 0.076(3) -0.003(2) 0.030(3) 0.006(2)
C7 0.059(3) 0.055(3) 0.066(3) 0.006(2) 0.017(2) -0.018(2)
C11 0.0353(18) 0.045(2) 0.038(2) -0.0004(18) 0.0157(16) 0.0048(17)
C12 0.037(2) 0.055(3) 0.039(2) 0.0016(19) 0.0112(17) 0.0086(19)
C13 0.038(2) 0.066(3) 0.040(2) -0.003(2) 0.0039(18) 0.003(2)
C14 0.042(2) 0.050(3) 0.052(3) -0.006(2) 0.0188(19) 0.0037(19)
C15 0.050(2) 0.049(3) 0.050(2) -0.002(2) 0.029(2) 0.000(2)
C16 0.039(2) 0.049(2) 0.035(2) -0.0033(18) 0.0127(17) 0.0032(18)
C17 0.044(2) 0.084(4) 0.041(2) 0.013(2) 0.0067(19) 0.007(2)
C18 0.045(2) 0.070(3) 0.063(3) -0.001(3) 0.019(2) -0.004(2)
C19 0.050(2) 0.074(3) 0.044(2) 0.011(2) 0.020(2) -0.005(2)
C21 0.0340(18) 0.043(2) 0.0328(19) -0.0024(17) 0.0092(16) 0.0052(17)
C22 0.037(2) 0.052(3) 0.037(2) 0.0040(19) 0.0107(17) 0.0014(18)
C23 0.042(2) 0.085(4) 0.038(2) 0.009(2) 0.0170(19) 0.004(2)
C24 0.045(2) 0.090(4) 0.044(3) -0.015(3) 0.018(2) 0.001(3)
C25 0.055(3) 0.058(3) 0.058(3) -0.020(2) 0.024(2) -0.003(2)
C26 0.040(2) 0.054(3) 0.047(2) -0.011(2) 0.0164(19) -0.0008(19)
C27 0.063(3) 0.059(3) 0.056(3) 0.014(2) 0.027(2) -0.002(2)
C28 0.088(4) 0.126(5) 0.060(3) -0.020(3) 0.042(3) 0.000(4)
C29 0.073(3) 0.041(3) 0.076(3) -0.008(2) 0.037(3) -0.004(2)
C31 0.042(2) 0.034(2) 0.047(2) 0.0009(18) 0.0169(18) 0.0019(17)
C32 0.045(2) 0.071(3) 0.052(3) 0.006(2) 0.017(2) 0.004(2)
C33 0.036(2) 0.102(4) 0.070(3) 0.012(3) 0.013(2) 0.005(3)
C34 0.045(2) 0.093(4) 0.081(4) 0.009(3) 0.031(3) 0.008(3)
C35 0.057(3) 0.093(4) 0.056(3) -0.001(3) 0.028(2) -0.003(3)
C36 0.044(2) 0.083(4) 0.046(2) 0.001(2) 0.015(2) 0.002(2)
C41 0.0316(18) 0.040(2) 0.040(2) 0.0002(18) 0.0115(16) -0.0016(17)
C42 0.059(3) 0.044(3) 0.049(3) 0.005(2) 0.016(2) -0.010(2)
C43 0.071(3) 0.081(4) 0.053(3) 0.021(3) 0.022(3) -0.012(3)
C44 0.066(3) 0.090(4) 0.043(3) -0.001(3) 0.025(2) -0.004(3)
C45 0.074(3) 0.064(3) 0.052(3) -0.010(2) 0.029(2) 0.002(3)
C46 0.058(3) 0.047(3) 0.045(2) 0.002(2) 0.021(2) 0.003(2)
B1 0.035(2) 0.040(3) 0.039(2) -0.003(2) 0.0099(19) -0.001(2)
C51 0.042(2) 0.032(2) 0.052(2) -0.0067(18) 0.0177(19) -0.0041(17)
F52 0.0834(19) 0.0544(17) 0.0631(18) 0.0059(14) 0.0144(15) 0.0239(14)
C52 0.057(3) 0.040(2) 0.062(3) -0.002(2) 0.022(2) 0.005(2)
F53 0.105(2) 0.064(2) 0.120(3) 0.0025(19) 0.045(2) 0.0410(18)
C53 0.069(3) 0.046(3) 0.091(4) 0.001(3) 0.038(3) 0.021(2)
F54 0.127(3) 0.072(2) 0.123(3) -0.023(2) 0.077(2) 0.0232(19)
C54 0.077(3) 0.049(3) 0.091(4) -0.019(3) 0.051(3) 0.005(3)
F55 0.112(2) 0.105(3) 0.0658(19) -0.0256(18) 0.0429(18) 0.015(2)
C55 0.072(3) 0.061(3) 0.061(3) -0.016(3) 0.038(3) -0.003(3)
F56 0.0612(15) 0.0768(18) 0.0470(14) -0.0079(13) 0.0177(12) 0.0168(14)
C56 0.046(2) 0.050(3) 0.057(3) -0.004(2) 0.023(2) 0.002(2)
C61 0.0355(19) 0.040(2) 0.035(2) 0.0017(17) 0.0071(16) -0.0006(17)
F62 0.0621(15) 0.0557(17) 0.0725(17) -0.0096(13) 0.0354(14) 0.0049(13)
C62 0.038(2) 0.054(3) 0.043(2) 0.001(2) 0.0090(18) 0.0002(19)
F63 0.0774(19) 0.134(3) 0.079(2) -0.006(2) 0.0505(18) 0.003(2)
C63 0.042(2) 0.098(4) 0.039(2) 0.001(3) 0.015(2) 0.004(3)
F64 0.082(2) 0.150(3) 0.073(2) 0.028(2) 0.0348(17) -0.035(2)
C64 0.049(3) 0.097(4) 0.045(3) 0.023(3) 0.011(2) -0.024(3)
F65 0.137(3) 0.078(2) 0.103(3) 0.0131(19) 0.049(2) -0.048(2)
C65 0.072(3) 0.061(3) 0.055(3) 0.014(3) 0.015(3) -0.017(3)
F66 0.108(2) 0.0398(15) 0.100(2) -0.0117(15) 0.0549(19) -0.0200(15)
C66 0.055(2) 0.046(3) 0.048(2) 0.004(2) 0.017(2) -0.007(2)
C71 0.105(5) 0.099(5) 0.115(5) -0.016(4) 0.048(4) 0.000(4)
Cl1 0.1244(14) 0.1552(18) 0.0808(11) -0.0212(12) 0.0390(10) -0.0236(13)
Cl2 0.0951(11) 0.1085(14) 0.1282(15) 0.0106(11) 0.0486(11) 0.0119(10)

loop_
_atom_type_symbol
_atom_type_description
_atom_type_scat_dispersion_real
_atom_type_scat_dispersion_imag
_atom_type_scat_source
C C 0.0033 0.0016 'International Tables Vol C Tables 4.2.6.8 and 6.1.1.4'
H H 0.0000 0.0000 'International Tables Vol C Tables 4.2.6.8 and 6.1.1.4'
B B 0.0013 0.0007 'International Tables Vol C Tables 4.2.6.8 and 6.1.1.4'
O O 0.0106 0.0060 'International Tables Vol C Tables 4.2.6.8 and 6.1.1.4'
F F 0.0171 0.0103 'International Tables Vol C Tables 4.2.6.8 and 6.1.1.4'
Si Si 0.0817 0.0704 'International Tables Vol C Tables 4.2.6.8 and 6.1.1.4'
P P 0.1023 0.0942 'International Tables Vol C Tables 4.2.6.8 and 6.1.1.4'
Cl Cl 0.1484 0.1585 'International Tables Vol C Tables 4.2.6.8 and 6.1.1.4'

loop_
_geom_angle_atom_site_label_1
_geom_angle_atom_site_label_2
_geom_angle_atom_site_label_3
_geom_angle
O1 P2 C4 109.79(18)
O1 P2 C11 110.29(17)
C4 P2 C11 113.03(17)
O1 P2 C21 114.57(17)
C4 P2 C21 103.29(17)
C11 P2 C21 105.74(17)
C1 P1 C41 115.65(18)
C1 P1 C31 111.90(18)
C41 P1 C31 105.72(17)
C1 P1 B1 78.88(18)
C41 P1 B1 118.64(18)
C31 P1 B1 123.93(18)
C1 P1 C2 35.54(15)
C41 P1 C2 124.21(15)
C31 P1 C2 127.93(16)
B1 P1 C2 43.40(16)
C2 C1 P1 94.9(3)
C2 C1 Si1 132.8(3)
P1 C1 Si1 132.3(2)
C1 C2 C3 124.0(3)
C1 C2 B1 107.3(3)
C3 C2 B1 128.7(3)
C1 C2 P1 49.60(19)
C3 C2 P1 172.7(3)
B1 C2 P1 57.83(18)
C2 C3 C4 112.3(3)
C2 C3 H3A 109.1
C4 C3 H3A 109.1
C2 C3 H3B 109.1
C4 C3 H3B 109.1
H3A C3 H3B 107.9
C3 C4 P2 112.0(3)
C3 C4 H4A 109.2
P2 C4 H4A 109.2
C3 C4 H4B 109.2
P2 C4 H4B 109.2
H4A C4 H4B 107.9
C6 Si1 C5 111.1(2)
C6 Si1 C7 110.9(2)
C5 Si1 C7 108.1(2)
C6 Si1 C1 109.2(2)
C5 Si1 C1 108.9(2)
C7 Si1 C1 108.59(19)
Si1 C5 H5A 109.5
Si1 C5 H5B 109.5
H5A C5 H5B 109.5
Si1 C5 H5C 109.5
H5A C5 H5C 109.5
H5B C5 H5C 109.5
Si1 C6 H6A 109.5
Si1 C6 H6B 109.5
H6A C6 H6B 109.5
Si1 C6 H6C 109.5
H6A C6 H6C 109.5
H6B C6 H6C 109.5
Si1 C7 H7A 109.5
Si1 C7 H7B 109.5
H7A C7 H7B 109.5
Si1 C7 H7C 109.5
H7A C7 H7C 109.5
H7B C7 H7C 109.5
C12 C11 C16 118.4(3)
C12 C11 P2 115.7(3)
C16 C11 P2 125.9(3)
C13 C12 C11 118.9(4)
C13 C12 C17 116.9(4)
C11 C12 C17 124.3(4)
C14 C13 C12 123.5(4)
C14 C13 H13 118.3
C12 C13 H13 118.3
C13 C14 C15 116.6(4)
C13 C14 C18 122.4(4)
C15 C14 C18 121.1(4)
C16 C15 C14 122.8(4)
C16 C15 H15 118.6
C14 C15 H15 118.6
C15 C16 C11 119.9(3)
C15 C16 C19 115.0(4)
C11 C16 C19 125.1(3)
C12 C17 H17A 109.5
C12 C17 H17B 109.5
H17A C17 H17B 109.5
C12 C17 H17C 109.5
H17A C17 H17C 109.5
H17B C17 H17C 109.5
C14 C18 H18A 109.5
C14 C18 H18B 109.5
H18A C18 H18B 109.5
C14 C18 H18C 109.5
H18A C18 H18C 109.5
H18B C18 H18C 109.5
C16 C19 H19A 109.5
C16 C19 H19B 109.5
H19A C19 H19B 109.5
C16 C19 H19C 109.5
H19A C19 H19C 109.5
H19B C19 H19C 109.5
C22 C21 C26 119.4(4)
C22 C21 P2 120.6(3)
C26 C21 P2 120.0(3)
C23 C22 C21 118.7(4)
C23 C22 C27 116.7(4)
C21 C22 C27 124.6(4)
C24 C23 C22 122.6(4)
C24 C23 H23 118.7
C22 C23 H23 118.7
C25 C24 C23 117.8(4)
C25 C24 C28 120.7(5)
C23 C24 C28 121.5(5)
C24 C25 C26 123.1(4)
C24 C25 H25 118.5
C26 C25 H25 118.5
C25 C26 C21 118.4(4)
C25 C26 C29 115.9(4)
C21 C26 C29 125.7(4)
C22 C27 H27A 109.5
C22 C27 H27B 109.5
H27A C27 H27B 109.5
C22 C27 H27C 109.5
H27A C27 H27C 109.5
H27B C27 H27C 109.5
C24 C28 H28A 109.5
C24 C28 H28B 109.5
H28A C28 H28B 109.5
C24 C28 H28C 109.5
H28A C28 H28C 109.5
H28B C28 H28C 109.5
C26 C29 H29A 109.5
C26 C29 H29B 109.5
H29A C29 H29B 109.5
C26 C29 H29C 109.5
H29A C29 H29C 109.5
H29B C29 H29C 109.5
C32 C31 C36 118.7(4)
C32 C31 P1 122.8(3)
C36 C31 P1 118.5(3)
C33 C32 C31 120.5(4)
C33 C32 H32 119.8
C31 C32 H32 119.8
C32 C33 C34 120.4(4)
C32 C33 H33 119.8
C34 C33 H33 119.8
C35 C34 C33 119.4(4)
C35 C34 H34 120.3
C33 C34 H34 120.3
C34 C35 C36 121.1(4)
C34 C35 H35 119.5
C36 C35 H35 119.5
C35 C36 C31 119.9(4)
C35 C36 H36 120.0
C31 C36 H36 120.0
C46 C41 C42 119.3(4)
C46 C41 P1 122.5(3)
C42 C41 P1 118.2(3)
C43 C42 C41 119.4(4)
C43 C42 H42 120.3
C41 C42 H42 120.3
C44 C43 C42 121.1(5)
C44 C43 H43 119.5
C42 C43 H43 119.5
C45 C44 C43 119.6(4)
C45 C44 H44 120.2
C43 C44 H44 120.2
C44 C45 C46 120.2(5)
C44 C45 H45 119.9
C46 C45 H45 119.9
C41 C46 C45 120.3(4)
C41 C46 H46 119.8
C45 C46 H46 119.8
C51 B1 C61 113.5(3)
C51 B1 C2 117.2(3)
C61 B1 C2 118.2(3)
C51 B1 P1 108.9(3)
C61 B1 P1 115.1(3)
C2 B1 P1 78.8(2)
C56 C51 C52 113.7(4)
C56 C51 B1 125.7(4)
C52 C51 B1 120.6(4)
F52 C52 C53 117.3(4)
F52 C52 C51 118.9(4)
C53 C52 C51 123.8(4)
F53 C53 C52 120.6(5)
F53 C53 C54 119.5(4)
C52 C53 C54 119.9(4)
F54 C54 C55 119.6(5)
F54 C54 C53 121.1(5)
C55 C54 C53 119.3(4)
F55 C55 C54 120.5(4)
F55 C55 C56 120.6(5)
C54 C55 C56 119.0(4)
F56 C56 C51 119.8(4)
F56 C56 C55 115.9(4)
C51 C56 C55 124.3(4)
C62 C61 C66 113.2(4)
C62 C61 B1 121.1(4)
C66 C61 B1 125.7(4)
F62 C62 C61 119.7(4)
F62 C62 C63 116.9(4)
C61 C62 C63 123.5(4)
F63 C63 C64 120.7(5)
F63 C63 C62 119.7(5)
C64 C63 C62 119.6(5)
F64 C64 C65 122.0(5)
F64 C64 C63 118.7(6)
C65 C64 C63 119.4(4)
F65 C65 C64 119.1(5)
F65 C65 C66 121.2(5)
C64 C65 C66 119.7(5)
F66 C66 C65 114.2(4)
F66 C66 C61 121.2(4)
C65 C66 C61 124.6(5)
Cl2 C71 Cl1 114.1(4)
Cl2 C71 H71A 108.7
Cl1 C71 H71A 108.7
Cl2 C71 H71B 108.7
Cl1 C71 H71B 108.7
H71A C71 H71B 107.6

loop_
_geom_bond_atom_site_label_1
_geom_bond_atom_site_label_2
_geom_bond_distance
P2 O1 1.481(3)
P2 C4 1.816(3)
P2 C11 1.837(4)
P2 C21 1.840(4)
P1 C1 1.793(4)
P1 C41 1.808(4)
P1 C31 1.816(4)
P1 B1 2.024(4)
P1 C2 2.346(4)
C1 C2 1.368(5)
C1 Si1 1.872(4)
C2 C3 1.512(5)
C2 B1 1.643(6)
C3 C4 1.538(5)
C3 H3A 0.9800
C3 H3B 0.9800
C4 H4A 0.9800
C4 H4B 0.9800
Si1 C6 1.853(5)
Si1 C5 1.861(4)
Si1 C7 1.862(4)
C5 H5A 0.9700
C5 H5B 0.9700
C5 H5C 0.9700
C6 H6A 0.9700
C6 H6B 0.9700
C6 H6C 0.9700
C7 H7A 0.9700
C7 H7B 0.9700
C7 H7C 0.9700
C11 C12 1.414(5)
C11 C16 1.416(5)
C12 C13 1.394(6)
C12 C17 1.504(6)
C13 C14 1.386(6)
C13 H13 0.9400
C14 C15 1.389(5)
C14 C18 1.489(6)
C15 C16 1.384(5)
C15 H15 0.9400
C16 C19 1.502(5)
C17 H17A 0.9700
C17 H17B 0.9700
C17 H17C 0.9700
C18 H18A 0.9700
C18 H18B 0.9700
C18 H18C 0.9700
C19 H19A 0.9700
C19 H19B 0.9700
C19 H19C 0.9700
C21 C22 1.403(5)
C21 C26 1.412(6)
C22 C23 1.401(6)
C22 C27 1.511(6)
C23 C24 1.373(7)
C23 H23 0.9400
C24 C25 1.370(7)
C24 C28 1.506(6)
C25 C26 1.393(6)
C25 H25 0.9400
C26 C29 1.506(6)
C27 H27A 0.9700
C27 H27B 0.9700
C27 H27C 0.9700
C28 H28A 0.9700
C28 H28B 0.9700
C28 H28C 0.9700
C29 H29A 0.9700
C29 H29B 0.9700
C29 H29C 0.9700
C31 C32 1.383(5)
C31 C36 1.389(6)
C32 C33 1.371(6)
C32 H32 0.9400
C33 C34 1.383(7)
C33 H33 0.9400
C34 C35 1.355(6)
C34 H34 0.9400
C35 C36 1.379(6)
C35 H35 0.9400
C36 H36 0.9400
C41 C46 1.377(6)
C41 C42 1.388(5)
C42 C43 1.378(6)
C42 H42 0.9400
C43 C44 1.371(7)
C43 H43 0.9400
C44 C45 1.361(7)
C44 H44 0.9400
C45 C46 1.388(6)
C45 H45 0.9400
C46 H46 0.9400
B1 C51 1.610(6)
B1 C61 1.629(6)
C51 C56 1.372(6)
C51 C52 1.398(6)
F52 C52 1.349(5)
C52 C53 1.358(6)
F53 C53 1.345(5)
C53 C54 1.372(7)
F54 C54 1.334(5)
C54 C55 1.366(7)
F55 C55 1.337(5)
C55 C56 1.384(6)
F56 C56 1.347(5)
C61 C62 1.385(6)
C61 C66 1.388(6)
F62 C62 1.347(5)
C62 C63 1.389(6)
F63 C63 1.335(5)
C63 C64 1.364(7)
F64 C64 1.342(5)
C64 C65 1.355(7)
F65 C65 1.334(6)
C65 C66 1.369(6)
F66 C66 1.346(5)
C71 Cl2 1.710(7)
C71 Cl1 1.716(7)
C71 H71A 0.9800
C71 H71B 0.9800

loop_
_geom_torsion_atom_site_label_1
_geom_torsion_atom_site_label_2
_geom_torsion_atom_site_label_3
_geom_torsion_atom_site_label_4
_geom_torsion
C41 P1 C1 C2 -113.6(2)
C31 P1 C1 C2 125.2(2)
B1 P1 C1 C2 3.0(2)
C41 P1 C1 Si1 67.2(3)
C31 P1 C1 Si1 -53.9(3)
B1 P1 C1 Si1 -176.2(3)
C2 P1 C1 Si1 -179.2(4)
P1 C1 C2 C3 175.7(3)
Si1 C1 C2 C3 -5.1(6)
P1 C1 C2 B1 -3.7(3)
Si1 C1 C2 B1 175.4(3)
Si1 C1 C2 P1 179.2(5)
C41 P1 C2 C1 87.1(3)
C31 P1 C2 C1 -73.9(3)
B1 P1 C2 C1 -175.8(3)
C1 P1 C2 C3 -29(2)
C41 P1 C2 C3 58(2)
C31 P1 C2 C3 -103(2)
B1 P1 C2 C3 155(2)
C1 P1 C2 B1 175.8(3)
C41 P1 C2 B1 -97.2(3)
C31 P1 C2 B1 101.9(3)
C1 C2 C3 C4 -146.3(4)
B1 C2 C3 C4 33.0(5)
P1 C2 C3 C4 -119(2)
C2 C3 C4 P2 -173.0(3)
O1 P2 C4 C3 -59.5(3)
C11 P2 C4 C3 176.9(3)
C21 P2 C4 C3 63.2(3)
C2 C1 Si1 C6 71.5(4)
P1 C1 Si1 C6 -109.6(3)
C2 C1 Si1 C5 -50.0(4)
P1 C1 Si1 C5 128.9(3)
C2 C1 Si1 C7 -167.4(4)
P1 C1 Si1 C7 11.5(4)
O1 P2 C11 C12 68.7(3)
C4 P2 C11 C12 -168.0(3)
C21 P2 C11 C12 -55.7(3)
O1 P2 C11 C16 -108.9(3)
C4 P2 C11 C16 14.4(4)
C21 P2 C11 C16 126.7(3)
C16 C11 C12 C13 -1.6(6)
P2 C11 C12 C13 -179.3(3)
C16 C11 C12 C17 177.4(4)
P2 C11 C12 C17 -0.4(5)
C11 C12 C13 C14 2.2(7)
C17 C12 C13 C14 -176.8(4)
C12 C13 C14 C15 -1.6(6)
C12 C13 C14 C18 178.8(4)
C13 C14 C15 C16 0.4(6)
C18 C14 C15 C16 180.0(4)
C14 C15 C16 C11 0.1(6)
C14 C15 C16 C19 179.8(4)
C12 C11 C16 C15 0.5(6)
P2 C11 C16 C15 178.0(3)
C12 C11 C16 C19 -179.2(4)
P2 C11 C16 C19 -1.7(6)
O1 P2 C21 C22 11.5(4)
C4 P2 C21 C22 -107.9(3)
C11 P2 C21 C22 133.2(3)
O1 P2 C21 C26 -167.4(3)
C4 P2 C21 C26 73.2(3)
C11 P2 C21 C26 -45.7(3)
C26 C21 C22 C23 2.6(5)
P2 C21 C22 C23 -176.3(3)
C26 C21 C22 C27 -176.7(4)
P2 C21 C22 C27 4.3(5)
C21 C22 C23 C24 -1.6(6)
C27 C22 C23 C24 177.8(4)
C22 C23 C24 C25 0.2(6)
C22 C23 C24 C28 -179.6(4)
C23 C24 C25 C26 0.1(7)
C28 C24 C25 C26 179.8(4)
C24 C25 C26 C21 1.0(6)
C24 C25 C26 C29 -178.6(4)
C22 C21 C26 C25 -2.3(6)
P2 C21 C26 C25 176.6(3)
C22 C21 C26 C29 177.2(4)
P2 C21 C26 C29 -3.9(6)
C1 P1 C31 C32 132.9(4)
C41 P1 C31 C32 6.2(4)
B1 P1 C31 C32 -136.0(4)
C2 P1 C31 C32 169.9(3)
C1 P1 C31 C36 -45.3(4)
C41 P1 C31 C36 -172.1(3)
B1 P1 C31 C36 45.8(4)
C2 P1 C31 C36 -8.3(4)
C36 C31 C32 C33 1.0(7)
P1 C31 C32 C33 -177.3(4)
C31 C32 C33 C34 0.4(8)
C32 C33 C34 C35 -1.6(9)
C33 C34 C35 C36 1.4(9)
C34 C35 C36 C31 0.0(8)
C32 C31 C36 C35 -1.2(7)
P1 C31 C36 C35 177.2(4)
C1 P1 C41 C46 -33.5(4)
C31 P1 C41 C46 90.9(3)
B1 P1 C41 C46 -124.6(3)
C2 P1 C41 C46 -73.6(4)
C1 P1 C41 C42 146.1(3)
C31 P1 C41 C42 -89.5(3)
B1 P1 C41 C42 55.0(4)
C2 P1 C41 C42 106.0(3)
C46 C41 C42 C43 1.1(6)
P1 C41 C42 C43 -178.5(3)
C41 C42 C43 C44 -0.5(7)
C42 C43 C44 C45 -1.1(8)
C43 C44 C45 C46 2.1(7)
C42 C41 C46 C45 -0.2(6)
P1 C41 C46 C45 179.4(3)
C44 C45 C46 C41 -1.5(7)
C1 C2 B1 C51 -102.3(4)
C3 C2 B1 C51 78.3(5)
P1 C2 B1 C51 -105.6(3)
C1 C2 B1 C61 116.0(4)
C3 C2 B1 C61 -63.4(5)
P1 C2 B1 C61 112.6(3)
C1 C2 B1 P1 3.4(3)
C3 C2 B1 P1 -176.0(4)
C1 P1 B1 C51 112.7(3)
C41 P1 B1 C51 -134.0(3)
C31 P1 B1 C51 3.7(4)
C2 P1 B1 C51 115.2(4)
C1 P1 B1 C61 -118.5(3)
C41 P1 B1 C61 -5.2(4)
C31 P1 B1 C61 132.5(3)
C2 P1 B1 C61 -116.0(4)
C1 P1 B1 C2 -2.5(2)
C41 P1 B1 C2 110.8(2)
C31 P1 B1 C2 -111.5(2)
C61 B1 C51 C56 105.2(5)
C2 B1 C51 C56 -38.3(6)
P1 B1 C51 C56 -125.1(4)
C61 B1 C51 C52 -71.4(5)
C2 B1 C51 C52 145.1(4)
P1 B1 C51 C52 58.3(4)
C56 C51 C52 F52 -177.2(4)
B1 C51 C52 F52 -0.2(6)
C56 C51 C52 C53 -0.3(6)
B1 C51 C52 C53 176.7(4)
F52 C52 C53 F53 -1.0(7)
C51 C52 C53 F53 -177.9(4)
F52 C52 C53 C54 176.7(4)
C51 C52 C53 C54 -0.3(8)
F53 C53 C54 F54 -1.3(8)
C52 C53 C54 F54 -178.9(4)
F53 C53 C54 C55 178.4(4)
C52 C53 C54 C55 0.7(8)
F54 C54 C55 F55 0.3(7)
C53 C54 C55 F55 -179.4(5)
F54 C54 C55 C56 179.0(4)
C53 C54 C55 C56 -0.6(7)
C52 C51 C56 F56 179.1(4)
B1 C51 C56 F56 2.3(6)
C52 C51 C56 C55 0.5(6)
B1 C51 C56 C55 -176.4(4)
F55 C55 C56 F56 0.1(6)
C54 C55 C56 F56 -178.7(4)
F55 C55 C56 C51 178.8(4)
C54 C55 C56 C51 0.0(7)
C51 B1 C61 C62 179.3(3)
C2 B1 C61 C62 -37.6(5)
P1 B1 C61 C62 52.8(4)
C51 B1 C61 C66 -1.0(5)
C2 B1 C61 C66 142.1(4)
P1 B1 C61 C66 -127.5(4)
C66 C61 C62 F62 -177.4(3)
B1 C61 C62 F62 2.3(5)
C66 C61 C62 C63 1.4(6)
B1 C61 C62 C63 -178.9(4)
F62 C62 C63 F63 -2.0(6)
C61 C62 C63 F63 179.2(4)
F62 C62 C63 C64 177.9(4)
C61 C62 C63 C64 -0.9(6)
F63 C63 C64 F64 -0.8(7)
C62 C63 C64 F64 179.4(4)
F63 C63 C64 C65 179.8(4)
C62 C63 C64 C65 0.0(7)
F64 C64 C65 F65 1.5(7)
C63 C64 C65 F65 -179.1(4)
F64 C64 C65 C66 -179.0(4)
C63 C64 C65 C66 0.4(7)
F65 C65 C66 F66 0.4(7)
C64 C65 C66 F66 -179.1(4)
F65 C65 C66 C61 179.7(4)
C64 C65 C66 C61 0.2(7)
C62 C61 C66 F66 178.2(4)
B1 C61 C66 F66 -1.6(6)
C62 C61 C66 C65 -1.0(6)
B1 C61 C66 C65 179.2(4)
